data_7051018
loop_
_publ_author_name
'Baker, Murray V.'
'Kraatz, Heinz-Bernhard'
'Wilson Quail, J.'

_publ_section_title
;
 Solvent effects on the redox properties of ferrocenoyl-dipeptides
;
_journal_issue 3
_journal_name_full 'New Journal of Chemistry'
_journal_page_first 427
_journal_paper_doi 10.1039/b005125j
_journal_volume 25
_journal_year 2001
_chemical_formula_moiety 'C15 H15 Fe N O5, O0.334 H0.668'
_chemical_formula_sum 'C15 H15.668 Fe N O5.334'
_chemical_formula_weight 351.15
_chemical_name_common 'ferroceneylaspartic acid'
_chemical_name_systematic
; 
 ? 
;
_space_group_IT_number 4
_symmetry_cell_setting monoclinic
_symmetry_space_group_name_Hall 'P 2yb'
_symmetry_space_group_name_H-M 'P 1 21 1'
_atom_sites_solution_hydrogens geom
_atom_sites_solution_primary direct
_atom_sites_solution_secondary difmap
_audit_creation_method SHELXL-97
_cell_angle_alpha 90.00
_cell_angle_beta 109.20(2)
_cell_angle_gamma 90.00
_cell_formula_units_Z 2
_cell_length_a 7.455(3)
_cell_length_b 10.0294(13)
_cell_length_c 10.568(5)
_cell_measurement_reflns_used 25
_cell_measurement_temperature 123(2)
_cell_measurement_theta_max 21.15
_cell_measurement_theta_min 10.57
_cell_volume 746.2(5)
_computing_cell_refinement 'Enraf-Nonius Cad-4 Express (Enraf-Nonius, 1992)'
_computing_data_collection 'Enraf-Nonius Cad-4 Express (Enraf-Nonius, 1992)'
_computing_data_reduction 'XTAL_DIFDAT_SORTRF_ADDREF (Hall et al., 1997)'
_computing_molecular_graphics 'XTAL (Hall et al., 1997)'
_computing_publication_material 'SHELXL-97 (Sheldrick, 1997)'
_computing_structure_refinement 'SHELXL-97 (Sheldrick, 1997)'
_computing_structure_solution 'XTAL (Hall et al., 1997)'
_diffrn_ambient_temperature 123(2)
_diffrn_measured_fraction_theta_full 0.999
_diffrn_measured_fraction_theta_max 0.999
_diffrn_measurement_device_type 'Nonius CAD-4'
_diffrn_measurement_method 'omega scan b/P/b'
_diffrn_radiation_monochromator graphite
_diffrn_radiation_source 'fine-focus sealed tube'
_diffrn_radiation_type 'Mo K\a'
_diffrn_radiation_wavelength 0.71069
_diffrn_reflns_av_R_equivalents 0.0216
_diffrn_reflns_av_sigmaI/netI 0.0293
_diffrn_reflns_limit_h_max 8
_diffrn_reflns_limit_h_min -10
_diffrn_reflns_limit_k_max 0
_diffrn_reflns_limit_k_min -14
_diffrn_reflns_limit_l_max 15
_diffrn_reflns_limit_l_min -15
_diffrn_reflns_number 4589
_diffrn_reflns_theta_full 30.36
_diffrn_reflns_theta_max 30.36
_diffrn_reflns_theta_min 2.04
_diffrn_standards_decay_% 0
_diffrn_standards_interval_count 200
_diffrn_standards_interval_time 14400
_diffrn_standards_number 3
_exptl_absorpt_coefficient_mu 1.036
_exptl_absorpt_correction_T_max 1.0000
_exptl_absorpt_correction_T_min 0.85760
_exptl_absorpt_correction_type psi-scan
_exptl_absorpt_process_details 'North et al., 1968'
_exptl_crystal_colour orange
_exptl_crystal_density_diffrn 1.563
_exptl_crystal_density_method 'not measured'
_exptl_crystal_description plate
_exptl_crystal_F_000 363
_exptl_crystal_size_max .40
_exptl_crystal_size_mid .25
_exptl_crystal_size_min .03
_refine_diff_density_max 0.403
_refine_diff_density_min -0.203
_refine_diff_density_rms 0.052
_refine_ls_abs_structure_details 'Flack H D (1983), Acta Cryst. A39, 876-881'
_refine_ls_abs_structure_Flack 0.001(13)
_refine_ls_extinction_method none
_refine_ls_goodness_of_fit_ref 1.042
_refine_ls_hydrogen_treatment mixed
_refine_ls_matrix_type full
_refine_ls_number_parameters 212
_refine_ls_number_reflns 2384
_refine_ls_number_restraints 0
_refine_ls_restrained_S_all 1.042
_refine_ls_R_factor_all 0.0296
_refine_ls_R_factor_gt 0.0216
_refine_ls_shift/su_max 0.000
_refine_ls_shift/su_mean 0.000
_refine_ls_structure_factor_coef Fsqd
_refine_ls_weighting_details 'calc w=1/[\s^2^(Fo^2^)+(0.0304P)^2^+0.1076P] where P=(Fo^2^+2Fc^2^)/3'
_refine_ls_weighting_scheme calc
_refine_ls_wR_factor_gt 0.0544
_refine_ls_wR_factor_ref 0.0565
_reflns_number_gt 2152
_reflns_number_total 2384
_reflns_threshold_expression >2sigma(I)
_cod_data_source_file b005125j.txt
_cod_data_source_block fc
_cod_original_sg_symbol_Hall p_2yb
_cod_original_sg_symbol_H-M p_1_21_1
_cod_database_code 7051018

loop_
_symmetry_equiv_pos_as_xyz
'x, y, z'
'-x, y+1/2, -z'

loop_
_atom_site_label
_atom_site_type_symbol
_atom_site_fract_x
_atom_site_fract_y
_atom_site_fract_z
_atom_site_U_iso_or_equiv
_atom_site_adp_type
_atom_site_occupancy
_atom_site_symmetry_multiplicity
_atom_site_calc_flag
_atom_site_refinement_flags
_atom_site_disorder_assembly
_atom_site_disorder_group
Fe Fe 0.81374(3) 0.1343 0.92645(2) 0.01549(6) Uani 1 1 d . . .
O1 O -0.0703(2) -0.04993(16) 0.38996(16) 0.0230(3) Uani 1 1 d . . .
HO1 H -0.1450 -0.1150 0.3772 0.044(9) Uiso 1 1 calc R . .
O2 O 0.0544(2) -0.13919(17) 0.59526(17) 0.0215(3) Uani 1 1 d . . .
O3 O 0.4274(2) -0.00929(17) 0.30539(16) 0.0244(3) Uani 1 1 d . . .
HO3 H 0.4987 -0.0731 0.3022 0.052(11) Uiso 1 1 calc R . .
O4 O 0.4019(3) -0.12181(17) 0.48059(18) 0.0315(4) Uani 1 1 d . . .
O5 O 0.35065(19) 0.28278(14) 0.70100(13) 0.0165(3) Uani 1 1 d . . .
O100 O 0.5275(8) -0.2127(6) 0.7437(6) 0.0342(17) Uani 0.334(7) 1 d P . .
N N 0.3099(2) 0.06044(17) 0.67615(15) 0.0161(3) Uani 1 1 d . . .
HN H 0.3408 -0.0192 0.7115 0.019 Uiso 1 1 calc R . .
C1 C 0.5280(2) 0.1457(3) 0.88105(16) 0.0141(3) Uani 1 1 d . . .
C2 C 0.6178(3) 0.2513(2) 0.9694(2) 0.0185(4) Uani 1 1 d . . .
H2 H 0.5996 0.3440 0.9512 0.022 Uiso 1 1 calc R . .
C3 C 0.7391(4) 0.1933(3) 1.0895(3) 0.0260(5) Uani 1 1 d . . .
H3 H 0.8157 0.2404 1.1663 0.031 Uiso 1 1 calc R . .
C4 C 0.7262(4) 0.0527(3) 1.0749(3) 0.0259(5) Uani 1 1 d . . .
H4 H 0.7928 -0.0104 1.1406 0.031 Uiso 1 1 calc R . .
C5 C 0.5971(4) 0.0217(3) 0.9456(2) 0.0195(5) Uani 1 1 d . . .
H5 H 0.5632 -0.0649 0.9091 0.023 Uiso 1 1 calc R . .
C6 C 0.8730(3) 0.1410(4) 0.7509(2) 0.0295(4) Uani 1 1 d . . .
H6 H 0.7827 0.1468 0.6633 0.035 Uiso 1 1 calc R . .
C7 C 0.9590(4) 0.2498(3) 0.8339(3) 0.0266(5) Uani 1 1 d . . .
H7 H 0.9361 0.3415 0.8118 0.032 Uiso 1 1 calc R . .
C8 C 1.0850(4) 0.1988(4) 0.9554(3) 0.0337(7) Uani 1 1 d . . .
H8 H 1.1618 0.2497 1.0291 0.040 Uiso 1 1 calc R . .
C9 C 1.0756(5) 0.0578(4) 0.9470(4) 0.0417(8) Uani 1 1 d . . .
H9 H 1.1452 -0.0028 1.0144 0.050 Uiso 1 1 calc R . .
C10 C 0.9445(5) 0.0232(3) 0.8206(4) 0.0387(8) Uani 1 1 d . . .
H10 H 0.9106 -0.0649 0.7885 0.046 Uiso 1 1 calc R . .
C11 C 0.3906(2) 0.16718(17) 0.74625(17) 0.0127(3) Uani 1 1 d . . .
C12 C 0.1717(2) 0.07178(19) 0.54245(17) 0.0150(3) Uani 1 1 d . . .
H12 H 0.0881 0.1498 0.5423 0.018 Uiso 1 1 calc R . .
C13 C 0.0484(2) -0.05278(19) 0.51474(18) 0.0159(3) Uani 1 1 d . . .
C14 C 0.2647(3) 0.09659(19) 0.43471(18) 0.0168(3) Uani 1 1 d . . .
H14A H 0.1651 0.1207 0.3496 0.020 Uiso 1 1 calc R . .
H14B H 0.3530 0.1731 0.4622 0.020 Uiso 1 1 calc R . .
C15 C 0.3722(3) -0.0229(2) 0.41150(18) 0.0179(3) Uani 1 1 d . . .

loop_
_atom_site_aniso_label
_atom_site_aniso_U_11
_atom_site_aniso_U_22
_atom_site_aniso_U_33
_atom_site_aniso_U_23
_atom_site_aniso_U_13
_atom_site_aniso_U_12
Fe 0.01223(10) 0.01791(11) 0.01681(10) 0.00240(13) 0.00543(7) 0.00195(13)
O1 0.0238(8) 0.0205(8) 0.0179(7) 0.0002(6) -0.0021(6) -0.0089(6)
O2 0.0256(8) 0.0186(7) 0.0182(7) 0.0001(6) 0.0043(6) -0.0043(6)
O3 0.0315(8) 0.0201(7) 0.0270(8) 0.0026(6) 0.0170(7) 0.0065(6)
O4 0.0449(10) 0.0232(8) 0.0326(8) 0.0094(7) 0.0212(8) 0.0137(7)
O5 0.0152(6) 0.0135(6) 0.0183(6) 0.0015(5) 0.0022(5) -0.0003(5)
O100 0.042(3) 0.026(3) 0.034(3) -0.001(2) 0.012(2) 0.006(2)
N 0.0174(7) 0.0128(7) 0.0148(7) -0.0004(6) 0.0009(6) 0.0002(6)
C1 0.0121(6) 0.0174(9) 0.0127(6) 0.0024(8) 0.0039(5) 0.0011(8)
C2 0.0143(9) 0.0234(11) 0.0172(9) -0.0070(8) 0.0045(7) 0.0007(8)
C3 0.0180(10) 0.0452(14) 0.0127(10) -0.0034(9) 0.0022(8) 0.0015(10)
C4 0.0173(10) 0.0415(14) 0.0192(11) 0.0121(10) 0.0065(8) 0.0057(10)
C5 0.0179(10) 0.0221(11) 0.0189(10) 0.0075(8) 0.0067(7) -0.0005(8)
C6 0.0281(9) 0.0413(12) 0.0251(8) 0.0012(13) 0.0170(7) 0.0006(14)
C7 0.0233(12) 0.0246(13) 0.0371(14) 0.0049(10) 0.0169(10) -0.0018(10)
C8 0.0147(12) 0.0542(18) 0.0324(14) 0.0060(13) 0.0080(10) -0.0042(11)
C9 0.0277(14) 0.0484(19) 0.058(2) 0.0285(16) 0.0263(14) 0.0241(13)
C10 0.0471(19) 0.0288(15) 0.057(2) -0.0040(13) 0.0402(17) 0.0044(13)
C11 0.0116(7) 0.0139(8) 0.0133(7) -0.0003(5) 0.0053(6) 0.0003(5)
C12 0.0157(8) 0.0137(8) 0.0130(7) -0.0027(6) 0.0010(6) -0.0005(6)
C13 0.0150(8) 0.0157(9) 0.0163(8) -0.0035(6) 0.0041(7) -0.0014(6)
C14 0.0189(8) 0.0138(8) 0.0180(7) -0.0003(6) 0.0066(6) 0.0006(6)
C15 0.0167(8) 0.0176(8) 0.0181(8) -0.0020(7) 0.0042(6) 0.0001(7)

loop_
_atom_type_symbol
_atom_type_description
_atom_type_scat_dispersion_real
_atom_type_scat_dispersion_imag
_atom_type_scat_source
C C 0.0033 0.0016 'International Tables Vol C Tables 4.2.6.8 and 6.1.1.4'
H H 0.0000 0.0000 'International Tables Vol C Tables 4.2.6.8 and 6.1.1.4'
N N 0.0061 0.0033 'International Tables Vol C Tables 4.2.6.8 and 6.1.1.4'
O O 0.0106 0.0060 'International Tables Vol C Tables 4.2.6.8 and 6.1.1.4'
Fe Fe 0.3463 0.8444 'International Tables Vol C Tables 4.2.6.8 and 6.1.1.4'

loop_
_geom_angle_atom_site_label_1
_geom_angle_atom_site_label_2
_geom_angle_atom_site_label_3
_geom_angle
_geom_angle_site_symmetry_1
_geom_angle_site_symmetry_3
_geom_angle_publ_flag
C1 Fe C5 41.24(9) . . ?
C1 Fe C2 41.04(9) . . ?
C5 Fe C2 69.31(8) . . ?
C1 Fe C10 123.75(12) . . ?
C5 Fe C10 106.84(12) . . ?
C2 Fe C10 160.67(12) . . ?
C1 Fe C9 160.09(13) . . ?
C5 Fe C9 122.94(13) . . ?
C2 Fe C9 157.36(13) . . ?
C10 Fe C9 40.58(15) . . ?
C1 Fe C7 122.42(10) . . ?
C5 Fe C7 157.84(11) . . ?
C2 Fe C7 108.16(11) . . ?
C10 Fe C7 67.85(9) . . ?
C9 Fe C7 67.97(13) . . ?
C1 Fe C6 107.88(8) . . ?
C5 Fe C6 121.61(11) . . ?
C2 Fe C6 124.58(11) . . ?
C10 Fe C6 40.16(14) . . ?
C9 Fe C6 67.97(13) . . ?
C7 Fe C6 40.51(12) . . ?
C1 Fe C8 157.90(11) . . ?
C5 Fe C8 159.67(11) . . ?
C2 Fe C8 121.97(13) . . ?
C10 Fe C8 68.17(15) . . ?
C9 Fe C8 40.55(12) . . ?
C7 Fe C8 40.44(12) . . ?
C6 Fe C8 68.14(11) . . ?
C1 Fe C4 68.33(10) . . ?
C5 Fe C4 40.70(11) . . ?
C2 Fe C4 68.20(12) . . ?
C10 Fe C4 121.99(13) . . ?
C9 Fe C4 107.55(12) . . ?
C7 Fe C4 160.47(12) . . ?
C6 Fe C4 157.34(13) . . ?
C8 Fe C4 123.87(12) . . ?
C1 Fe C3 68.32(10) . . ?
C5 Fe C3 68.61(11) . . ?
C2 Fe C3 40.45(11) . . ?
C10 Fe C3 157.41(13) . . ?
C9 Fe C3 121.99(14) . . ?
C7 Fe C3 124.61(12) . . ?
C6 Fe C3 161.08(13) . . ?
C8 Fe C3 107.98(13) . . ?
C4 Fe C3 40.27(10) . . ?
C13 O1 HO1 109.5 . . ?
C15 O3 HO3 109.5 . . ?
C11 N C12 121.69(16) . . ?
C11 N HN 119.2 . . ?
C12 N HN 119.2 . . ?
C2 C1 C5 108.39(15) . . ?
C2 C1 C11 123.6(2) . . ?
C5 C1 C11 128.0(2) . . ?
C2 C1 Fe 69.90(12) . . ?
C5 C1 Fe 69.65(12) . . ?
C11 C1 Fe 125.47(12) . . ?
C3 C2 C1 107.8(2) . . ?
C3 C2 Fe 70.75(15) . . ?
C1 C2 Fe 69.05(12) . . ?
C3 C2 H2 126.1 . . ?
C1 C2 H2 126.1 . . ?
Fe C2 H2 125.7 . . ?
C2 C3 C4 108.0(3) . . ?
C2 C3 Fe 68.80(15) . . ?
C4 C3 Fe 69.57(19) . . ?
C2 C3 H3 126.0 . . ?
C4 C3 H3 126.0 . . ?
Fe C3 H3 127.2 . . ?
C3 C4 C5 108.8(3) . . ?
C3 C4 Fe 70.16(18) . . ?
C5 C4 Fe 68.82(15) . . ?
C3 C4 H4 125.6 . . ?
C5 C4 H4 125.6 . . ?
Fe C4 H4 127.0 . . ?
C4 C5 C1 107.0(2) . . ?
C4 C5 Fe 70.48(16) . . ?
C1 C5 Fe 69.10(12) . . ?
C4 C5 H5 126.5 . . ?
C1 C5 H5 126.5 . . ?
Fe C5 H5 125.5 . . ?
C10 C6 C7 107.9(2) . . ?
C10 C6 Fe 69.71(15) . . ?
C7 C6 Fe 69.64(14) . . ?
C10 C6 H6 126.0 . . ?
C7 C6 H6 126.0 . . ?
Fe C6 H6 126.2 . . ?
C8 C7 C6 108.3(3) . . ?
C8 C7 Fe 70.02(17) . . ?
C6 C7 Fe 69.85(14) . . ?
C8 C7 H7 125.8 . . ?
C6 C7 H7 125.8 . . ?
Fe C7 H7 125.9 . . ?
C7 C8 C9 107.5(3) . . ?
C7 C8 Fe 69.55(16) . . ?
C9 C8 Fe 69.5(2) . . ?
C7 C8 H8 126.3 . . ?
C9 C8 H8 126.3 . . ?
Fe C8 H8 126.3 . . ?
C10 C9 C8 107.9(3) . . ?
C10 C9 Fe 69.63(18) . . ?
C8 C9 Fe 69.98(19) . . ?
C10 C9 H9 126.0 . . ?
C8 C9 H9 126.0 . . ?
Fe C9 H9 125.9 . . ?
C6 C10 C9 108.3(3) . . ?
C6 C10 Fe 70.13(15) . . ?
C9 C10 Fe 69.79(18) . . ?
C6 C10 H10 125.8 . . ?
C9 C10 H10 125.8 . . ?
Fe C10 H10 125.8 . . ?
O5 C11 N 121.74(17) . . ?
O5 C11 C1 120.51(17) . . ?
N C11 C1 117.74(17) . . ?
N C12 C13 108.24(15) . . ?
N C12 C14 112.64(16) . . ?
C13 C12 C14 112.45(15) . . ?
N C12 H12 107.8 . . ?
C13 C12 H12 107.8 . . ?
C14 C12 H12 107.8 . . ?
O2 C13 O1 125.18(18) . . ?
O2 C13 C12 125.08(17) . . ?
O1 C13 C12 109.71(16) . . ?
C15 C14 C12 112.70(16) . . ?
C15 C14 H14A 109.1 . . ?
C12 C14 H14A 109.1 . . ?
C15 C14 H14B 109.1 . . ?
C12 C14 H14B 109.1 . . ?
H14A C14 H14B 107.8 . . ?
O4 C15 O3 123.46(19) . . ?
O4 C15 C14 123.80(18) . . ?
O3 C15 C14 112.72(17) . . ?

loop_
_geom_bond_atom_site_label_1
_geom_bond_atom_site_label_2
_geom_bond_distance
_geom_bond_site_symmetry_2
_geom_bond_publ_flag
Fe C1 2.0270(18) . ?
Fe C5 2.034(3) . ?
Fe C2 2.038(2) . ?
Fe C10 2.040(3) . ?
Fe C9 2.042(3) . ?
Fe C7 2.042(3) . ?
Fe C6 2.045(2) . ?
Fe C8 2.048(3) . ?
Fe C4 2.056(3) . ?
Fe C3 2.064(3) . ?
O1 C13 1.325(2) . ?
O1 HO1 0.8400 . ?
O2 C13 1.205(2) . ?
O3 C15 1.322(2) . ?
O3 HO3 0.8400 . ?
O4 C15 1.208(3) . ?
O5 C11 1.252(2) . ?
N C11 1.328(2) . ?
N C12 1.454(2) . ?
N HN 0.8800 . ?
C1 C2 1.425(3) . ?
C1 C5 1.430(3) . ?
C1 C11 1.472(2) . ?
C2 C3 1.418(4) . ?
C2 H2 0.9500 . ?
C3 C4 1.418(4) . ?
C3 H3 0.9500 . ?
C4 C5 1.423(4) . ?
C4 H4 0.9500 . ?
C5 H5 0.9500 . ?
C6 C10 1.402(5) . ?
C6 C7 1.415(4) . ?
C6 H6 0.9500 . ?
C7 C8 1.414(4) . ?
C7 H7 0.9500 . ?
C8 C9 1.417(4) . ?
C8 H8 0.9500 . ?
C9 C10 1.415(5) . ?
C9 H9 0.9500 . ?
C10 H10 0.9500 . ?
C12 C13 1.521(3) . ?
C12 C14 1.536(3) . ?
C12 H12 1.0000 . ?
C14 C15 1.506(3) . ?
C14 H14A 0.9900 . ?
C14 H14B 0.9900 . ?

loop_
_geom_hbond_atom_site_label_D
_geom_hbond_atom_site_label_H
_geom_hbond_atom_site_label_A
_geom_hbond_distance_DH
_geom_hbond_distance_HA
_geom_hbond_distance_DA
_geom_hbond_angle_DHA
_geom_hbond_site_symmetry_A
N HN O100 0.880 2.237 3.144(6) 150.71 .
O1 HO1 O5 .84 1.803 2.605(6) 159.17 2_546
03 HO3 O5 .84 1.837 2.677(6) 177.49 2_546
O100 ? O3 .84 ? 3.057(6) ? 2_646
O100 ? O4 .84 ? 2.779(6) ? .
O100 ? O2 .84 ? 3.436(6) ? .

loop_
_geom_torsion_atom_site_label_1
_geom_torsion_atom_site_label_2
_geom_torsion_atom_site_label_3
_geom_torsion_atom_site_label_4
_geom_torsion
_geom_torsion_site_symmetry_1
_geom_torsion_site_symmetry_2
_geom_torsion_site_symmetry_3
_geom_torsion_site_symmetry_4
_geom_torsion_publ_flag
C5 Fe C1 C2 119.60(15) . . . . ?
C10 Fe C1 C2 -163.91(16) . . . . ?
C9 Fe C1 C2 163.0(3) . . . . ?
C7 Fe C1 C2 -80.39(16) . . . . ?
C6 Fe C1 C2 -122.53(17) . . . . ?
C8 Fe C1 C2 -46.7(3) . . . . ?
C4 Fe C1 C2 81.24(16) . . . . ?
C3 Fe C1 C2 37.76(15) . . . . ?
C2 Fe C1 C5 -119.60(15) . . . . ?
C10 Fe C1 C5 76.49(17) . . . . ?
C9 Fe C1 C5 43.4(4) . . . . ?
C7 Fe C1 C5 160.01(15) . . . . ?
C6 Fe C1 C5 117.87(16) . . . . ?
C8 Fe C1 C5 -166.3(3) . . . . ?
C4 Fe C1 C5 -38.36(15) . . . . ?
C3 Fe C1 C5 -81.84(16) . . . . ?
C5 Fe C1 C11 -122.8(3) . . . . ?
C2 Fe C1 C11 117.6(3) . . . . ?
C10 Fe C1 C11 -46.4(3) . . . . ?
C9 Fe C1 C11 -79.5(4) . . . . ?
C7 Fe C1 C11 37.2(2) . . . . ?
C6 Fe C1 C11 -5.0(2) . . . . ?
C8 Fe C1 C11 70.8(3) . . . . ?
C4 Fe C1 C11 -161.2(2) . . . . ?
C3 Fe C1 C11 155.3(2) . . . . ?
C5 C1 C2 C3 -1.2(2) . . . . ?
C11 C1 C2 C3 179.65(19) . . . . ?
Fe C1 C2 C3 -60.42(18) . . . . ?
C5 C1 C2 Fe 59.22(13) . . . . ?
C11 C1 C2 Fe -119.92(16) . . . . ?
C1 Fe C2 C3 118.7(2) . . . . ?
C5 Fe C2 C3 80.91(18) . . . . ?
C10 Fe C2 C3 162.8(3) . . . . ?
C9 Fe C2 C3 -46.3(4) . . . . ?
C7 Fe C2 C3 -122.46(18) . . . . ?
C6 Fe C2 C3 -164.24(17) . . . . ?
C8 Fe C2 C3 -80.1(2) . . . . ?
C4 Fe C2 C3 37.11(18) . . . . ?
C5 Fe C2 C1 -37.79(12) . . . . ?
C10 Fe C2 C1 44.1(4) . . . . ?
C9 Fe C2 C1 -165.0(3) . . . . ?
C7 Fe C2 C1 118.84(14) . . . . ?
C6 Fe C2 C1 77.06(17) . . . . ?
C8 Fe C2 C1 161.15(13) . . . . ?
C4 Fe C2 C1 -81.59(15) . . . . ?
C3 Fe C2 C1 -118.7(2) . . . . ?
C1 C2 C3 C4 0.7(4) . . . . ?
Fe C2 C3 C4 -58.7(2) . . . . ?
C1 C2 C3 Fe 59.35(16) . . . . ?
C1 Fe C3 C2 -38.30(15) . . . . ?
C5 Fe C3 C2 -82.80(15) . . . . ?
C10 Fe C3 C2 -165.2(3) . . . . ?
C9 Fe C3 C2 160.85(17) . . . . ?
C7 Fe C3 C2 76.95(19) . . . . ?
C6 Fe C3 C2 43.6(4) . . . . ?
C8 Fe C3 C2 118.51(18) . . . . ?
C4 Fe C3 C2 -119.9(3) . . . . ?
C1 Fe C3 C4 81.6(2) . . . . ?
C5 Fe C3 C4 37.13(19) . . . . ?
C2 Fe C3 C4 119.9(3) . . . . ?
C10 Fe C3 C4 -45.3(4) . . . . ?
C9 Fe C3 C4 -79.2(2) . . . . ?
C7 Fe C3 C4 -163.12(18) . . . . ?
C6 Fe C3 C4 163.5(2) . . . . ?
C8 Fe C3 C4 -121.6(2) . . . . ?
C2 C3 C4 C5 0.1(4) . . . . ?
Fe C3 C4 C5 -58.1(2) . . . . ?
C2 C3 C4 Fe 58.2(2) . . . . ?
C1 Fe C4 C3 -81.6(2) . . . . ?
C5 Fe C4 C3 -120.5(3) . . . . ?
C2 Fe C4 C3 -37.27(18) . . . . ?
C10 Fe C4 C3 161.2(2) . . . . ?
C9 Fe C4 C3 119.1(2) . . . . ?
C7 Fe C4 C3 45.6(4) . . . . ?
C6 Fe C4 C3 -166.2(2) . . . . ?
C8 Fe C4 C3 77.5(2) . . . . ?
C1 Fe C4 C5 38.85(15) . . . . ?
C2 Fe C4 C5 83.20(16) . . . . ?
C10 Fe C4 C5 -78.3(2) . . . . ?
C9 Fe C4 C5 -120.45(19) . . . . ?
C7 Fe C4 C5 166.1(3) . . . . ?
C6 Fe C4 C5 -45.7(3) . . . . ?
C8 Fe C4 C5 -162.08(18) . . . . ?
C3 Fe C4 C5 120.5(3) . . . . ?
C3 C4 C5 C1 -0.8(3) . . . . ?
Fe C4 C5 C1 -59.74(16) . . . . ?
C3 C4 C5 Fe 58.9(2) . . . . ?
C2 C1 C5 C4 1.3(2) . . . . ?
C11 C1 C5 C4 -179.66(19) . . . . ?
Fe C1 C5 C4 60.63(18) . . . . ?
C2 C1 C5 Fe -59.37(13) . . . . ?
C11 C1 C5 Fe 119.72(18) . . . . ?
C1 Fe C5 C4 -117.8(2) . . . . ?
C2 Fe C5 C4 -80.22(18) . . . . ?
C10 Fe C5 C4 119.80(19) . . . . ?
C9 Fe C5 C4 78.3(2) . . . . ?
C7 Fe C5 C4 -167.7(3) . . . . ?
C6 Fe C5 C4 161.10(18) . . . . ?
C8 Fe C5 C4 47.3(4) . . . . ?
C3 Fe C5 C4 -36.75(17) . . . . ?
C2 Fe C5 C1 37.61(11) . . . . ?
C10 Fe C5 C1 -122.36(16) . . . . ?
C9 Fe C5 C1 -163.82(16) . . . . ?
C7 Fe C5 C1 -49.9(3) . . . . ?
C6 Fe C5 C1 -81.07(17) . . . . ?
C8 Fe C5 C1 165.2(3) . . . . ?
C4 Fe C5 C1 117.8(2) . . . . ?
C3 Fe C5 C1 81.08(15) . . . . ?
C1 Fe C6 C10 -121.53(19) . . . . ?
C5 Fe C6 C10 -78.3(2) . . . . ?
C2 Fe C6 C10 -163.79(18) . . . . ?
C9 Fe C6 C10 37.7(2) . . . . ?
C7 Fe C6 C10 119.15(19) . . . . ?
C8 Fe C6 C10 81.6(2) . . . . ?
C4 Fe C6 C10 -45.1(3) . . . . ?
C3 Fe C6 C10 163.3(3) . . . . ?
C1 Fe C6 C7 119.32(16) . . . . ?
C5 Fe C6 C7 162.50(15) . . . . ?
C2 Fe C6 C7 77.06(18) . . . . ?
C10 Fe C6 C7 -119.15(19) . . . . ?
C9 Fe C6 C7 -81.42(19) . . . . ?
C8 Fe C6 C7 -37.54(18) . . . . ?
C4 Fe C6 C7 -164.2(3) . . . . ?
C3 Fe C6 C7 44.1(3) . . . . ?
C10 C6 C7 C8 0.2(2) . . . . ?
Fe C6 C7 C8 59.7(2) . . . . ?
C10 C6 C7 Fe -59.42(15) . . . . ?
C1 Fe C7 C8 161.25(17) . . . . ?
C5 Fe C7 C8 -162.1(3) . . . . ?
C2 Fe C7 C8 118.30(19) . . . . ?
C10 Fe C7 C8 -81.9(2) . . . . ?
C9 Fe C7 C8 -37.9(2) . . . . ?
C6 Fe C7 C8 -119.3(3) . . . . ?
C4 Fe C7 C8 42.4(4) . . . . ?
C3 Fe C7 C8 76.6(2) . . . . ?
C1 Fe C7 C6 -79.43(18) . . . . ?
C5 Fe C7 C6 -42.8(4) . . . . ?
C2 Fe C7 C6 -122.38(16) . . . . ?
C10 Fe C7 C6 37.45(16) . . . . ?
C9 Fe C7 C6 81.4(2) . . . . ?
C8 Fe C7 C6 119.3(3) . . . . ?
C4 Fe C7 C6 161.8(3) . . . . ?
C3 Fe C7 C6 -164.07(15) . . . . ?
C6 C7 C8 C9 -0.2(4) . . . . ?
Fe C7 C8 C9 59.3(3) . . . . ?
C6 C7 C8 Fe -59.57(18) . . . . ?
C1 Fe C8 C7 -46.1(4) . . . . ?
C5 Fe C8 C7 160.5(3) . . . . ?
C2 Fe C8 C7 -80.5(2) . . . . ?
C10 Fe C8 C7 81.02(18) . . . . ?
C9 Fe C8 C7 118.8(3) . . . . ?
C6 Fe C8 C7 37.61(19) . . . . ?
C4 Fe C8 C7 -164.24(18) . . . . ?
C3 Fe C8 C7 -122.68(19) . . . . ?
C1 Fe C8 C9 -164.96(19) . . . . ?
C5 Fe C8 C9 41.7(5) . . . . ?
C2 Fe C8 C9 160.7(2) . . . . ?
C10 Fe C8 C9 -37.8(2) . . . . ?
C7 Fe C8 C9 -118.8(3) . . . . ?
C6 Fe C8 C9 -81.2(3) . . . . ?
C4 Fe C8 C9 77.0(3) . . . . ?
C3 Fe C8 C9 118.5(2) . . . . ?
C7 C8 C9 C10 0.1(4) . . . . ?
Fe C8 C9 C10 59.5(2) . . . . ?
C7 C8 C9 Fe -59.4(2) . . . . ?
C1 Fe C9 C10 44.3(4) . . . . ?
C5 Fe C9 C10 77.0(2) . . . . ?
C2 Fe C9 C10 -165.7(3) . . . . ?
C7 Fe C9 C10 -81.21(18) . . . . ?
C6 Fe C9 C10 -37.4(2) . . . . ?
C8 Fe C9 C10 -119.0(3) . . . . ?
C4 Fe C9 C10 119.0(2) . . . . ?
C3 Fe C9 C10 160.77(19) . . . . ?
C1 Fe C9 C8 163.3(2) . . . . ?
C5 Fe C9 C8 -164.03(19) . . . . ?
C2 Fe C9 C8 -46.7(4) . . . . ?
C10 Fe C9 C8 119.0(3) . . . . ?
C7 Fe C9 C8 37.8(2) . . . . ?
C6 Fe C9 C8 81.7(2) . . . . ?
C4 Fe C9 C8 -122.0(2) . . . . ?
C3 Fe C9 C8 -80.2(3) . . . . ?
C7 C6 C10 C9 -0.2(3) . . . . ?
Fe C6 C10 C9 -59.6(2) . . . . ?
C7 C6 C10 Fe 59.37(15) . . . . ?
C8 C9 C10 C6 0.0(4) . . . . ?
Fe C9 C10 C6 59.76(19) . . . . ?
C8 C9 C10 Fe -59.7(3) . . . . ?
C1 Fe C10 C6 77.3(2) . . . . ?
C5 Fe C10 C6 119.37(17) . . . . ?
C2 Fe C10 C6 44.0(4) . . . . ?
C9 Fe C10 C6 -119.3(3) . . . . ?
C7 Fe C10 C6 -37.77(15) . . . . ?
C8 Fe C10 C6 -81.53(19) . . . . ?
C4 Fe C10 C6 161.23(16) . . . . ?
C3 Fe C10 C6 -166.0(3) . . . . ?
C1 Fe C10 C9 -163.37(17) . . . . ?
C5 Fe C10 C9 -121.33(19) . . . . ?
C2 Fe C10 C9 163.3(3) . . . . ?
C7 Fe C10 C9 81.5(2) . . . . ?
C6 Fe C10 C9 119.3(3) . . . . ?
C8 Fe C10 C9 37.77(19) . . . . ?
C4 Fe C10 C9 -79.5(2) . . . . ?
C3 Fe C10 C9 -46.7(4) . . . . ?
C12 N C11 O5 0.5(3) . . . . ?
C12 N C11 C1 179.65(15) . . . . ?
C2 C1 C11 O5 2.4(3) . . . . ?
C5 C1 C11 O5 -176.59(19) . . . . ?
Fe C1 C11 O5 -85.7(2) . . . . ?
C2 C1 C11 N -176.79(18) . . . . ?
C5 C1 C11 N 4.3(3) . . . . ?
Fe C1 C11 N 95.1(2) . . . . ?
C11 N C12 C13 -156.15(16) . . . . ?
C11 N C12 C14 78.9(2) . . . . ?
N C12 C13 O2 6.3(3) . . . . ?
C14 C12 C13 O2 131.3(2) . . . . ?
N C12 C13 O1 -175.54(16) . . . . ?
C14 C12 C13 O1 -50.5(2) . . . . ?
N C12 C14 C15 69.6(2) . . . . ?
C13 C12 C14 C15 -53.1(2) . . . . ?
C12 C14 C15 O4 -8.4(3) . . . . ?
C12 C14 C15 O3 170.23(16) . . . . ?
